data_1556694
loop_
_publ_author_name
'Wang, D.'
'Moutet, J.'
'Tricoire, M.'
'Cordier, M.'
'Nocton, G.'

_publ_section_title
;
 Reactive Heterobimetallic Complex Combining Divalent Ytterbium and
 Dimethyl Nickel Fragments
;
_journal_name_full Inorganics
_journal_page_first 58
_journal_paper_doi 10.3390/inorganics7050058
_journal_volume 7
_journal_year 2019
_chemical_formula_moiety 'C10 H12 N4 Ni'
_chemical_formula_sum 'C10 H12 N4 Ni'
_chemical_formula_weight 246.95
_space_group_crystal_system monoclinic
_space_group_IT_number 15
_space_group_name_Hall '-C 2yc'
_space_group_name_H-M_alt 'C 1 2/c 1'
_atom_sites_solution_hydrogens geom
_cell_angle_alpha 90
_cell_angle_beta 105.255(3)
_cell_angle_gamma 90
_cell_formula_units_Z 16
_cell_length_a 9.5916(10)
_cell_length_b 33.666(3)
_cell_length_c 13.3219(13)
_cell_measurement_reflns_used 4640
_cell_measurement_temperature 150.0(1)
_cell_measurement_theta_max 27.5370
_cell_measurement_theta_min 2.4199
_cell_volume 4150.2(7)
_computing_cell_refinement 'Bruker SAINT'
_computing_data_collection 'Bruker APEX2'
_computing_data_reduction 'Bruker SAINT'
_computing_molecular_graphics 'PLATON (Spek, 2009)'
_computing_structure_refinement 'SHELXL-2014/7 (Sheldrick, 2014)'
_computing_structure_solution SHELXT(Sheldrick,2014)
_diffrn_ambient_temperature 150(2)
_diffrn_measured_fraction_theta_full 0.991
_diffrn_measured_fraction_theta_max 0.989
_diffrn_measurement_device_type 'Kappa APEX II'
_diffrn_measurement_method 'phi and omega scans'
_diffrn_radiation_type MoK\a
_diffrn_radiation_wavelength 0.71069
_diffrn_reflns_av_R_equivalents 0.0379
_diffrn_reflns_av_unetI/netI 0.0368
_diffrn_reflns_Laue_measured_fraction_full 0.991
_diffrn_reflns_Laue_measured_fraction_max 0.989
_diffrn_reflns_limit_h_max 11
_diffrn_reflns_limit_h_min -11
_diffrn_reflns_limit_k_max 40
_diffrn_reflns_limit_k_min -40
_diffrn_reflns_limit_l_max 16
_diffrn_reflns_limit_l_min -13
_diffrn_reflns_number 13457
_diffrn_reflns_point_group_measured_fraction_full 0.991
_diffrn_reflns_point_group_measured_fraction_max 0.989
_diffrn_reflns_theta_full 25.240
_diffrn_reflns_theta_max 25.680
_diffrn_reflns_theta_min 2.282
_exptl_absorpt_coefficient_mu 1.839
_exptl_absorpt_correction_T_max 0.7456
_exptl_absorpt_correction_T_min 0.6496
_exptl_absorpt_correction_type multi-scan
_exptl_absorpt_process_details SADABS
_exptl_crystal_colour black
_exptl_crystal_density_diffrn 1.581
_exptl_crystal_description needle
_exptl_crystal_F_000 2048
_exptl_crystal_size_max 0.300
_exptl_crystal_size_mid 0.040
_exptl_crystal_size_min 0.020
_refine_diff_density_max 0.376
_refine_diff_density_min -0.244
_refine_diff_density_rms 0.062
_refine_ls_extinction_coef .
_refine_ls_extinction_method none
_refine_ls_goodness_of_fit_ref 1.038
_refine_ls_hydrogen_treatment constr
_refine_ls_matrix_type full
_refine_ls_number_parameters 275
_refine_ls_number_reflns 3910
_refine_ls_number_restraints 0
_refine_ls_restrained_S_all 1.038
_refine_ls_R_factor_all 0.0423
_refine_ls_R_factor_gt 0.0308
_refine_ls_shift/su_max 0.001
_refine_ls_shift/su_mean 0.000
_refine_ls_structure_factor_coef Fsqd
_refine_ls_weighting_details 'w=1/[\s^2^(Fo^2^)+(0.0391P)^2^+2.5054P] where P=(Fo^2^+2Fc^2^)/3'
_refine_ls_weighting_scheme calc
_refine_ls_wR_factor_gt 0.0742
_refine_ls_wR_factor_ref 0.0793
_reflns_Friedel_coverage 0.000
_reflns_Friedel_fraction_full .
_reflns_Friedel_fraction_max .
_reflns_number_gt 3204
_reflns_number_total 3910
_reflns_threshold_expression 'I > 2\s(I)'
_cod_data_source_file Inorganics-2019-7-58.cif
_cod_data_source_block 1
_cod_original_sg_symbol_H-M 'C 2/c'
_cod_database_code 1556694
_shelx_space_group_comment
;
The symmetry employed for this shelxl refinement is uniquely defined
by the following loop, which should always be used as a source of
symmetry information in preference to the above space-group names.
They are only intended as comments.
;
_shelx_estimated_absorpt_t_min 0.608
_shelx_estimated_absorpt_t_max 0.964

loop_
_space_group_symop_operation_xyz
'x, y, z'
'-x, y, -z+1/2'
'x+1/2, y+1/2, z'
'-x+1/2, y+1/2, -z+1/2'
'-x, -y, -z'
'x, -y, z-1/2'
'-x+1/2, -y+1/2, -z'
'x+1/2, -y+1/2, z-1/2'

loop_
_atom_site_label
_atom_site_type_symbol
_atom_site_fract_x
_atom_site_fract_y
_atom_site_fract_z
_atom_site_U_iso_or_equiv
_atom_site_adp_type
_atom_site_occupancy
_atom_site_site_symmetry_order
_atom_site_calc_flag
_atom_site_refinement_flags_posn
_atom_site_refinement_flags_adp
_atom_site_refinement_flags_occupancy
_atom_site_disorder_assembly
_atom_site_disorder_group
Ni1 Ni 0.80834(3) 0.04854(2) 0.69006(2) 0.02728(11) Uani 1 1 d . . . . .
N1 N 0.8961(2) 0.07817(6) 0.59606(15) 0.0248(4) Uani 1 1 d . . . . .
N2 N 0.9427(2) 0.14476(6) 0.54869(15) 0.0267(5) Uani 1 1 d . . . . .
N3 N 0.7751(2) 0.10241(6) 0.73507(15) 0.0250(4) Uani 1 1 d . . . . .
N4 N 0.8033(2) 0.17102(6) 0.69542(15) 0.0281(5) Uani 1 1 d . . . . .
C1 C 0.9623(3) 0.06467(8) 0.52524(19) 0.0316(6) Uani 1 1 d . . . . .
H1 H 0.9705 0.0368 0.5172 0.038 Uiso 1 1 calc R U . . .
C2 C 1.0183(3) 0.08955(8) 0.4645(2) 0.0341(6) Uani 1 1 d . . . . .
H2 H 1.0648 0.0795 0.4151 0.041 Uiso 1 1 calc R U . . .
C3 C 1.0044(3) 0.12990(8) 0.47793(19) 0.0319(6) Uani 1 1 d . . . . .
H3 H 1.0400 0.1477 0.4353 0.038 Uiso 1 1 calc R U . . .
C4 C 0.8916(2) 0.11831(7) 0.60424(17) 0.0215(5) Uani 1 1 d . . . . .
C5 C 0.8200(2) 0.13228(7) 0.68326(17) 0.0216(5) Uani 1 1 d . . . . .
C6 C 0.7332(3) 0.18104(8) 0.7663(2) 0.0330(6) Uani 1 1 d . . . . .
H6 H 0.7195 0.2084 0.7781 0.040 Uiso 1 1 calc R U . . .
C7 C 0.6800(3) 0.15340(8) 0.8226(2) 0.0340(6) Uani 1 1 d . . . . .
H7 H 0.6292 0.1612 0.8717 0.041 Uiso 1 1 calc R U . . .
C8 C 0.7033(3) 0.11407(8) 0.80518(19) 0.0302(6) Uani 1 1 d . . . . .
H8 H 0.6681 0.0944 0.8434 0.036 Uiso 1 1 calc R U . . .
C9 C 0.7298(4) 0.02100(8) 0.7897(2) 0.0463(8) Uani 1 1 d . . . . .
H9A H 0.6259 0.0169 0.7603 0.069 Uiso 1 1 calc R U . . .
H9B H 0.7456 0.0369 0.8533 0.069 Uiso 1 1 calc R U . . .
H9C H 0.7780 -0.0048 0.8062 0.069 Uiso 1 1 calc R U . . .
C10 C 0.8318(3) -0.00268(7) 0.6314(2) 0.0367(6) Uani 1 1 d . . . . .
H10A H 0.9346 -0.0096 0.6492 0.055 Uiso 1 1 calc R U . . .
H10B H 0.7940 -0.0016 0.5556 0.055 Uiso 1 1 calc R U . . .
H10C H 0.7788 -0.0228 0.6598 0.055 Uiso 1 1 calc R U . . .
Ni2 Ni 0.30046(3) 0.16002(2) 0.20069(2) 0.02406(10) Uani 1 1 d . . . . .
N5 N 0.3800(2) 0.11973(6) 0.12538(15) 0.0233(4) Uani 1 1 d . . . . .
N6 N 0.4913(2) 0.11265(6) -0.01531(15) 0.0271(5) Uani 1 1 d . . . . .
N7 N 0.3816(2) 0.19578(5) 0.11469(15) 0.0235(4) Uani 1 1 d . . . . .
N8 N 0.5091(2) 0.19531(6) -0.01795(15) 0.0275(5) Uani 1 1 d . . . . .
C11 C 0.3790(3) 0.07957(7) 0.13321(19) 0.0285(6) Uani 1 1 d . . . . .
H11 H 0.3385 0.0678 0.1839 0.034 Uiso 1 1 calc R U . . .
C12 C 0.4343(3) 0.05546(7) 0.0707(2) 0.0345(6) Uani 1 1 d . . . . .
H12 H 0.4364 0.0274 0.0792 0.041 Uiso 1 1 calc R U . . .
C13 C 0.4870(3) 0.07302(8) -0.0050(2) 0.0352(6) Uani 1 1 d . . . . .
H13 H 0.5213 0.0566 -0.0514 0.042 Uiso 1 1 calc R U . . .
C14 C 0.4398(2) 0.13369(7) 0.05048(17) 0.0228(5) Uani 1 1 d . . . . .
C15 C 0.4447(2) 0.17782(7) 0.04724(17) 0.0220(5) Uani 1 1 d . . . . .
C16 C 0.5122(3) 0.23508(7) -0.0146(2) 0.0319(6) Uani 1 1 d . . . . .
H16 H 0.5571 0.2489 -0.0599 0.038 Uiso 1 1 calc R U . . .
C17 C 0.4532(3) 0.25675(8) 0.05157(19) 0.0329(6) Uani 1 1 d . . . . .
H17 H 0.4575 0.2849 0.0532 0.039 Uiso 1 1 calc R U . . .
C18 C 0.3879(3) 0.23587(7) 0.11523(19) 0.0281(6) Uani 1 1 d . . . . .
H18 H 0.3456 0.2501 0.1613 0.034 Uiso 1 1 calc R U . . .
C19 C 0.2123(3) 0.20206(8) 0.2618(2) 0.0385(7) Uani 1 1 d . . . . .
H19A H 0.1516 0.1904 0.3029 0.058 Uiso 1 1 calc R U . . .
H19B H 0.1527 0.2186 0.2064 0.058 Uiso 1 1 calc R U . . .
H19C H 0.2880 0.2184 0.3069 0.058 Uiso 1 1 calc R U . . .
C20 C 0.2293(3) 0.12375(8) 0.2876(2) 0.0397(7) Uani 1 1 d . . . . .
H20A H 0.2872 0.0994 0.2975 0.060 Uiso 1 1 calc R U . . .
H20B H 0.1281 0.1173 0.2543 0.060 Uiso 1 1 calc R U . . .
H20C H 0.2364 0.1362 0.3554 0.060 Uiso 1 1 calc R U . . .

loop_
_atom_site_aniso_label
_atom_site_aniso_U_11
_atom_site_aniso_U_22
_atom_site_aniso_U_33
_atom_site_aniso_U_23
_atom_site_aniso_U_13
_atom_site_aniso_U_12
Ni1 0.0385(2) 0.01894(17) 0.02866(18) 0.00014(13) 0.01640(15) -0.00454(14)
N1 0.0327(11) 0.0182(10) 0.0266(10) -0.0022(8) 0.0133(9) 0.0009(9)
N2 0.0352(11) 0.0222(11) 0.0277(11) 0.0000(9) 0.0170(9) -0.0027(9)
N3 0.0303(11) 0.0220(10) 0.0246(10) 0.0011(8) 0.0107(9) -0.0025(9)
N4 0.0349(12) 0.0221(11) 0.0318(11) -0.0012(9) 0.0165(10) 0.0008(9)
C1 0.0444(15) 0.0207(13) 0.0355(14) -0.0029(11) 0.0210(12) -0.0005(11)
C2 0.0454(16) 0.0315(15) 0.0338(14) -0.0020(11) 0.0251(13) 0.0018(12)
C3 0.0423(15) 0.0291(14) 0.0324(14) 0.0031(11) 0.0243(13) -0.0030(12)
C4 0.0242(12) 0.0211(12) 0.0205(11) 0.0005(9) 0.0084(10) -0.0009(10)
C5 0.0236(12) 0.0226(12) 0.0206(11) -0.0010(9) 0.0096(10) 0.0006(10)
C6 0.0421(15) 0.0246(13) 0.0374(14) -0.0016(12) 0.0197(12) 0.0050(12)
C7 0.0377(15) 0.0368(16) 0.0330(14) -0.0021(11) 0.0193(12) 0.0032(12)
C8 0.0389(14) 0.0284(14) 0.0299(14) 0.0032(11) 0.0209(12) -0.0035(11)
C9 0.072(2) 0.0286(15) 0.0489(17) 0.0015(13) 0.0346(16) -0.0125(15)
C10 0.0531(17) 0.0206(13) 0.0406(15) -0.0013(11) 0.0201(13) -0.0043(12)
Ni2 0.02512(17) 0.02592(18) 0.02407(17) -0.00013(13) 0.01168(13) -0.00020(13)
N5 0.0246(10) 0.0222(10) 0.0245(10) 0.0009(8) 0.0090(9) -0.0028(8)
N6 0.0362(12) 0.0203(11) 0.0289(11) -0.0037(8) 0.0160(10) -0.0016(9)
N7 0.0257(10) 0.0212(10) 0.0251(10) -0.0017(8) 0.0093(9) 0.0040(8)
N8 0.0371(12) 0.0210(11) 0.0282(11) 0.0026(8) 0.0153(10) -0.0043(9)
C11 0.0337(13) 0.0221(13) 0.0316(13) 0.0034(11) 0.0116(11) -0.0059(11)
C12 0.0456(16) 0.0176(13) 0.0430(15) 0.0001(11) 0.0167(13) -0.0030(12)
C13 0.0464(16) 0.0252(14) 0.0385(15) -0.0067(11) 0.0190(13) -0.0009(12)
C14 0.0238(12) 0.0212(12) 0.0234(12) 0.0011(10) 0.0065(10) -0.0030(10)
C15 0.0239(12) 0.0207(12) 0.0215(12) 0.0007(10) 0.0062(10) -0.0005(10)
C16 0.0381(14) 0.0257(14) 0.0340(14) 0.0070(11) 0.0134(12) -0.0029(11)
C17 0.0383(15) 0.0230(14) 0.0381(15) 0.0029(11) 0.0117(12) 0.0030(12)
C18 0.0315(13) 0.0217(13) 0.0323(13) -0.0020(10) 0.0108(11) 0.0038(11)
C19 0.0413(16) 0.0396(16) 0.0422(16) 0.0008(13) 0.0246(13) 0.0050(13)
C20 0.0467(16) 0.0392(16) 0.0433(16) 0.0052(13) 0.0298(14) -0.0005(13)

loop_
_atom_type_symbol
_atom_type_description
_atom_type_scat_dispersion_real
_atom_type_scat_dispersion_imag
_atom_type_scat_source
C C 0.0033 0.0016 'International Tables Vol C Tables 4.2.6.8 and 6.1.1.4'
H H 0.0000 0.0000 'International Tables Vol C Tables 4.2.6.8 and 6.1.1.4'
N N 0.0061 0.0033 'International Tables Vol C Tables 4.2.6.8 and 6.1.1.4'
Ni Ni 0.3393 1.1124 'International Tables Vol C Tables 4.2.6.8 and 6.1.1.4'

loop_
_geom_angle_atom_site_label_1
_geom_angle_atom_site_label_2
_geom_angle_atom_site_label_3
_geom_angle
_geom_angle_site_symmetry_1
_geom_angle_site_symmetry_3
C9 Ni1 C10 87.56(12) . .
C9 Ni1 N1 176.49(11) . .
C10 Ni1 N1 94.63(10) . .
C9 Ni1 N3 96.31(11) . .
C10 Ni1 N3 174.13(10) . .
N1 Ni1 N3 81.73(8) . .
C1 N1 C4 115.0(2) . .
C1 N1 Ni1 129.63(16) . .
C4 N1 Ni1 115.34(15) . .
C4 N2 C3 116.0(2) . .
C5 N3 C8 115.1(2) . .
C5 N3 Ni1 115.59(15) . .
C8 N3 Ni1 129.10(17) . .
C5 N4 C6 115.6(2) . .
N1 C1 C2 122.6(2) . .
N1 C1 H1 118.7 . .
C2 C1 H1 118.7 . .
C1 C2 C3 117.3(2) . .
C1 C2 H2 121.3 . .
C3 C2 H2 121.3 . .
N2 C3 C2 122.4(2) . .
N2 C3 H3 118.8 . .
C2 C3 H3 118.8 . .
N2 C4 N1 126.7(2) . .
N2 C4 C5 119.5(2) . .
N1 C4 C5 113.9(2) . .
N4 C5 N3 127.1(2) . .
N4 C5 C4 119.5(2) . .
N3 C5 C4 113.4(2) . .
N4 C6 C7 122.8(2) . .
N4 C6 H6 118.6 . .
C7 C6 H6 118.6 . .
C8 C7 C6 117.4(2) . .
C8 C7 H7 121.3 . .
C6 C7 H7 121.3 . .
N3 C8 C7 122.0(2) . .
N3 C8 H8 119.0 . .
C7 C8 H8 119.0 . .
Ni1 C9 H9A 109.5 . .
Ni1 C9 H9B 109.5 . .
H9A C9 H9B 109.5 . .
Ni1 C9 H9C 109.5 . .
H9A C9 H9C 109.5 . .
H9B C9 H9C 109.5 . .
Ni1 C10 H10A 109.5 . .
Ni1 C10 H10B 109.5 . .
H10A C10 H10B 109.5 . .
Ni1 C10 H10C 109.5 . .
H10A C10 H10C 109.5 . .
H10B C10 H10C 109.5 . .
C20 Ni2 C19 87.00(12) . .
C20 Ni2 N5 96.68(10) . .
C19 Ni2 N5 174.29(10) . .
C20 Ni2 N7 177.36(10) . .
C19 Ni2 N7 94.66(10) . .
N5 Ni2 N7 81.82(8) . .
C11 N5 C14 114.4(2) . .
C11 N5 Ni2 129.80(16) . .
C14 N5 Ni2 115.69(15) . .
C14 N6 C13 116.0(2) . .
C18 N7 C15 115.1(2) . .
C18 N7 Ni2 129.40(16) . .
C15 N7 Ni2 115.48(15) . .
C15 N8 C16 115.5(2) . .
N5 C11 C12 122.3(2) . .
N5 C11 H11 118.9 . .
C12 C11 H11 118.9 . .
C11 C12 C13 117.9(2) . .
C11 C12 H12 121.0 . .
C13 C12 H12 121.0 . .
N6 C13 C12 122.0(2) . .
N6 C13 H13 119.0 . .
C12 C13 H13 119.0 . .
N6 C14 N5 127.3(2) . .
N6 C14 C15 119.8(2) . .
N5 C14 C15 112.91(19) . .
N8 C15 N7 127.1(2) . .
N8 C15 C14 119.0(2) . .
N7 C15 C14 113.87(19) . .
N8 C16 C17 122.8(2) . .
N8 C16 H16 118.6 . .
C17 C16 H16 118.6 . .
C18 C17 C16 117.1(2) . .
C18 C17 H17 121.4 . .
C16 C17 H17 121.4 . .
N7 C18 C17 122.3(2) . .
N7 C18 H18 118.8 . .
C17 C18 H18 118.8 . .
Ni2 C19 H19A 109.5 . .
Ni2 C19 H19B 109.5 . .
H19A C19 H19B 109.5 . .
Ni2 C19 H19C 109.5 . .
H19A C19 H19C 109.5 . .
H19B C19 H19C 109.5 . .
Ni2 C20 H20A 109.5 . .
Ni2 C20 H20B 109.5 . .
H20A C20 H20B 109.5 . .
Ni2 C20 H20C 109.5 . .
H20A C20 H20C 109.5 . .
H20B C20 H20C 109.5 . .

loop_
_geom_bond_atom_site_label_1
_geom_bond_atom_site_label_2
_geom_bond_distance
_geom_bond_site_symmetry_2
Ni1 C9 1.927(3) .
Ni1 C10 1.930(3) .
Ni1 N1 1.956(2) .
Ni1 N3 1.963(2) .
N1 C1 1.347(3) .
N1 C4 1.358(3) .
N2 C4 1.331(3) .
N2 C3 1.335(3) .
N3 C5 1.352(3) .
N3 C8 1.356(3) .
N4 C5 1.329(3) .
N4 C6 1.338(3) .
C1 C2 1.368(4) .
C1 H1 0.9500 .
C2 C3 1.381(4) .
C2 H2 0.9500 .
C3 H3 0.9500 .
C4 C5 1.477(3) .
C6 C7 1.375(4) .
C6 H6 0.9500 .
C7 C8 1.372(4) .
C7 H7 0.9500 .
C8 H8 0.9500 .
C9 H9A 0.9800 .
C9 H9B 0.9800 .
C9 H9C 0.9800 .
C10 H10A 0.9800 .
C10 H10B 0.9800 .
C10 H10C 0.9800 .
Ni2 C20 1.927(3) .
Ni2 C19 1.934(3) .
Ni2 N5 1.9571(19) .
Ni2 N7 1.959(2) .
N5 C11 1.356(3) .
N5 C14 1.359(3) .
N6 C14 1.319(3) .
N6 C13 1.343(3) .
N7 C18 1.351(3) .
N7 C15 1.351(3) .
N8 C15 1.328(3) .
N8 C16 1.340(3) .
C11 C12 1.367(4) .
C11 H11 0.9500 .
C12 C13 1.374(4) .
C12 H12 0.9500 .
C13 H13 0.9500 .
C14 C15 1.487(3) .
C16 C17 1.376(3) .
C16 H16 0.9500 .
C17 C18 1.373(3) .
C17 H17 0.9500 .
C18 H18 0.9500 .
C19 H19A 0.9800 .
C19 H19B 0.9800 .
C19 H19C 0.9800 .
C20 H20A 0.9800 .
C20 H20B 0.9800 .
C20 H20C 0.9800 .

loop_
_geom_torsion_atom_site_label_1
_geom_torsion_atom_site_label_2
_geom_torsion_atom_site_label_3
_geom_torsion_atom_site_label_4
_geom_torsion
_geom_torsion_site_symmetry_1
_geom_torsion_site_symmetry_2
_geom_torsion_site_symmetry_3
_geom_torsion_site_symmetry_4
C4 N1 C1 C2 -1.3(4) . . . .
Ni1 N1 C1 C2 179.7(2) . . . .
N1 C1 C2 C3 -0.2(4) . . . .
C4 N2 C3 C2 -1.6(4) . . . .
C1 C2 C3 N2 1.7(4) . . . .
C3 N2 C4 N1 0.0(4) . . . .
C3 N2 C4 C5 -179.2(2) . . . .
C1 N1 C4 N2 1.4(4) . . . .
Ni1 N1 C4 N2 -179.47(19) . . . .
C1 N1 C4 C5 -179.3(2) . . . .
Ni1 N1 C4 C5 -0.2(3) . . . .
C6 N4 C5 N3 -0.7(3) . . . .
C6 N4 C5 C4 177.9(2) . . . .
C8 N3 C5 N4 1.3(3) . . . .
Ni1 N3 C5 N4 176.36(18) . . . .
C8 N3 C5 C4 -177.3(2) . . . .
Ni1 N3 C5 C4 -2.3(2) . . . .
N2 C4 C5 N4 2.2(3) . . . .
N1 C4 C5 N4 -177.1(2) . . . .
N2 C4 C5 N3 -179.1(2) . . . .
N1 C4 C5 N3 1.6(3) . . . .
C5 N4 C6 C7 -0.6(4) . . . .
N4 C6 C7 C8 1.1(4) . . . .
C5 N3 C8 C7 -0.8(3) . . . .
Ni1 N3 C8 C7 -175.00(19) . . . .
C6 C7 C8 N3 -0.3(4) . . . .
C14 N5 C11 C12 0.1(3) . . . .
Ni2 N5 C11 C12 176.90(19) . . . .
N5 C11 C12 C13 -2.6(4) . . . .
C14 N6 C13 C12 -1.0(4) . . . .
C11 C12 C13 N6 3.1(4) . . . .
C13 N6 C14 N5 -1.8(4) . . . .
C13 N6 C14 C15 177.9(2) . . . .
C11 N5 C14 N6 2.3(3) . . . .
Ni2 N5 C14 N6 -174.99(19) . . . .
C11 N5 C14 C15 -177.51(19) . . . .
Ni2 N5 C14 C15 5.2(2) . . . .
C16 N8 C15 N7 0.8(3) . . . .
C16 N8 C15 C14 -178.5(2) . . . .
C18 N7 C15 N8 -0.9(3) . . . .
Ni2 N7 C15 N8 -178.90(18) . . . .
C18 N7 C15 C14 178.36(19) . . . .
Ni2 N7 C15 C14 0.4(2) . . . .
N6 C14 C15 N8 -4.1(3) . . . .
N5 C14 C15 N8 175.7(2) . . . .
N6 C14 C15 N7 176.6(2) . . . .
N5 C14 C15 N7 -3.6(3) . . . .
C15 N8 C16 C17 0.0(4) . . . .
N8 C16 C17 C18 -0.6(4) . . . .
C15 N7 C18 C17 0.2(3) . . . .
Ni2 N7 C18 C17 177.86(18) . . . .
C16 C17 C18 N7 0.5(4) . . . .
